data_4103745
loop_
_publ_author_name
'Kevin M. McQuaid'
'Dalibor Sames'

_publ_section_title
;
 C-H Bond Functionalization via Hydride Transfer: Lewis Acid Catalyzed
 Alkylation Reactions by Direct Intramolecular Coupling of sp3 C-H Bonds
 and Reactive Alkenyl Oxocarbenium Intermediates
;
_journal_name_full 'Journal of the American Chemical Society'
_journal_page_first 402
_journal_page_last 403
_journal_paper_doi 10.1021/ja806068h
_journal_volume 131
_journal_year 2009
_chemical_absolute_configuration syn
_chemical_formula_sum 'C17 H30 O3'
_chemical_formula_weight 282.41
_chemical_name_systematic
; 
 ? 
;
_space_group_IT_number 18
_symmetry_cell_setting orthorhombic
_symmetry_space_group_name_Hall 'P 2 2ab'
_symmetry_space_group_name_H-M 'P 21 21 2'
_atom_sites_solution_hydrogens geom
_atom_sites_solution_primary direct
_atom_sites_solution_secondary difmap
_audit_creation_method SHELXL-97
_cell_angle_alpha 90.00
_cell_angle_beta 90.00
_cell_angle_gamma 90.00
_cell_formula_units_Z 4
_cell_length_a 17.0840(9)
_cell_length_b 9.2508(4)
_cell_length_c 10.2983(5)
_cell_measurement_reflns_used 5496
_cell_measurement_temperature 243(2)
_cell_measurement_theta_max 27.78
_cell_measurement_theta_min 2.20
_cell_volume 1627.55(14)
_computing_cell_refinement 'Bruker SMART'
_computing_data_collection 'Bruker SMART'
_computing_data_reduction 'Bruker SAINT'
_computing_molecular_graphics 'Bruker SHELXTL'
_computing_publication_material 'Bruker SHELXTL'
_computing_structure_refinement 'SHELXL-97 (Sheldrick, 1997)'
_computing_structure_solution 'SHELXS-97 (Sheldrick, 1990)'
_diffrn_ambient_temperature 243(2)
_diffrn_measured_fraction_theta_full 0.968
_diffrn_measured_fraction_theta_max 0.968
_diffrn_measurement_device_type 'CCD area detector'
_diffrn_measurement_method 'phi and omega scans'
_diffrn_radiation_monochromator graphite
_diffrn_radiation_source 'fine-focus sealed tube'
_diffrn_radiation_type MoK\a
_diffrn_radiation_wavelength 0.71073
_diffrn_reflns_av_R_equivalents 0.0219
_diffrn_reflns_av_sigmaI/netI 0.0243
_diffrn_reflns_limit_h_max 21
_diffrn_reflns_limit_h_min -22
_diffrn_reflns_limit_k_max 4
_diffrn_reflns_limit_k_min -12
_diffrn_reflns_limit_l_max 13
_diffrn_reflns_limit_l_min -13
_diffrn_reflns_number 11625
_diffrn_reflns_theta_full 28.30
_diffrn_reflns_theta_max 28.30
_diffrn_reflns_theta_min 1.98
_exptl_absorpt_coefficient_mu 0.077
_exptl_absorpt_correction_T_max 0.9848
_exptl_absorpt_correction_T_min 0.9774
_exptl_absorpt_correction_type empirical
_exptl_absorpt_process_details sadabs
_exptl_crystal_colour colorless
_exptl_crystal_density_diffrn 1.153
_exptl_crystal_density_method 'not measured'
_exptl_crystal_description block
_exptl_crystal_F_000 624
_exptl_crystal_size_max 0.30
_exptl_crystal_size_mid 0.30
_exptl_crystal_size_min 0.20
_refine_diff_density_max 0.186
_refine_diff_density_min -0.162
_refine_diff_density_rms 0.033
_refine_ls_abs_structure_details 'Flack H D (1983), Acta Cryst. A39, 876-881'
_refine_ls_abs_structure_Flack 0.5(11)
_refine_ls_extinction_method none
_refine_ls_goodness_of_fit_ref 1.061
_refine_ls_hydrogen_treatment constr
_refine_ls_matrix_type full
_refine_ls_number_parameters 182
_refine_ls_number_reflns 3827
_refine_ls_number_restraints 0
_refine_ls_restrained_S_all 1.061
_refine_ls_R_factor_all 0.0556
_refine_ls_R_factor_gt 0.0407
_refine_ls_shift/su_max 0.000
_refine_ls_shift/su_mean 0.000
_refine_ls_structure_factor_coef Fsqd
_refine_ls_weighting_details 'calc w=1/[\s^2^(Fo^2^)+(0.0860P)^2^+0.0000P] where P=(Fo^2^+2Fc^2^)/3'
_refine_ls_weighting_scheme calc
_refine_ls_wR_factor_gt 0.1158
_refine_ls_wR_factor_ref 0.1279
_reflns_number_gt 3122
_reflns_number_total 3827
_reflns_threshold_expression >2sigma(I)
_cod_data_source_file ja806068h_si_003.cif
_cod_data_source_block kmms10
_cod_database_code 4103745

loop_
_symmetry_equiv_pos_as_xyz
'x, y, z'
'-x, -y, z'
'-x+1/2, y+1/2, -z'
'x+1/2, -y+1/2, -z'

loop_
_atom_site_label
_atom_site_type_symbol
_atom_site_fract_x
_atom_site_fract_y
_atom_site_fract_z
_atom_site_U_iso_or_equiv
_atom_site_adp_type
_atom_site_occupancy
_atom_site_symmetry_multiplicity
_atom_site_calc_flag
_atom_site_refinement_flags
O1 O 0.83381(7) 0.72645(10) 0.19464(10) 0.0385(3) Uani 1 1 d .
C1 C 0.81310(9) 0.86757(14) 0.24628(13) 0.0323(3) Uani 1 1 d .
C2 C 0.87410(8) 0.97735(14) 0.19332(14) 0.0320(3) Uani 1 1 d .
H2A H 0.9257 0.9415 0.2227 0.038 Uiso 1 1 calc R
O2 O 0.93259(7) 1.21190(12) 0.21077(13) 0.0533(3) Uani 1 1 d .
O3 O 0.80111(7) 1.20496(11) 0.20195(12) 0.0484(3) Uani 1 1 d .
C3 C 0.87740(10) 0.97638(17) 0.04444(15) 0.0400(4) Uani 1 1 d .
H3A H 0.8275 1.0104 0.0089 0.048 Uiso 1 1 calc R
H3B H 0.9189 1.0415 0.0143 0.048 Uiso 1 1 calc R
C4 C 0.89363(11) 0.82360(18) -0.00249(16) 0.0462(4) Uani 1 1 d .
H4A H 0.8898 0.8204 -0.0974 0.055 Uiso 1 1 calc R
H4B H 0.9470 0.7958 0.0219 0.055 Uiso 1 1 calc R
C5 C 0.83606(11) 0.71761(17) 0.05579(15) 0.0451(4) Uani 1 1 d .
H5A H 0.7837 0.7372 0.0211 0.054 Uiso 1 1 calc R
H5B H 0.8507 0.6193 0.0302 0.054 Uiso 1 1 calc R
C6 C 0.81488(10) 0.85071(15) 0.39610(14) 0.0350(3) Uani 1 1 d .
H6A H 0.7946 0.9433 0.4307 0.042 Uiso 1 1 calc R
C7 C 0.75476(11) 0.73558(19) 0.43785(15) 0.0459(4) Uani 1 1 d .
H7A H 0.7694 0.6421 0.4003 0.055 Uiso 1 1 calc R
H7B H 0.7557 0.7259 0.5326 0.055 Uiso 1 1 calc R
C8 C 0.67244(11) 0.7749(2) 0.39438(18) 0.0514(4) Uani 1 1 d .
H8A H 0.6561 0.8639 0.4382 0.062 Uiso 1 1 calc R
H8B H 0.6363 0.6978 0.4201 0.062 Uiso 1 1 calc R
C9 C 0.66753(10) 0.7967(2) 0.24770(18) 0.0493(4) Uani 1 1 d .
H9A H 0.6799 0.7035 0.2050 0.059 Uiso 1 1 calc R
C10 C 0.72922(9) 0.90743(17) 0.20658(16) 0.0392(3) Uani 1 1 d .
H10A H 0.7159 1.0012 0.2451 0.047 Uiso 1 1 calc R
H10B H 0.7273 0.9184 0.1120 0.047 Uiso 1 1 calc R
C11 C 0.89560(11) 0.82979(18) 0.46120(16) 0.0445(4) Uani 1 1 d .
H11A H 0.9317 0.9018 0.4229 0.053 Uiso 1 1 calc R
C12 C 0.93217(13) 0.6816(2) 0.4419(2) 0.0617(5) Uani 1 1 d .
H12A H 0.9363 0.6612 0.3497 0.093 Uiso 1 1 calc R
H12B H 0.8996 0.6088 0.4829 0.093 Uiso 1 1 calc R
H12C H 0.9839 0.6801 0.4807 0.093 Uiso 1 1 calc R
C13 C 0.89009(14) 0.8620(3) 0.60802(19) 0.0688(6) Uani 1 1 d .
H13A H 0.8668 0.9566 0.6209 0.103 Uiso 1 1 calc R
H13B H 0.9421 0.8606 0.6457 0.103 Uiso 1 1 calc R
H13C H 0.8579 0.7892 0.6497 0.103 Uiso 1 1 calc R
C14 C 0.58626(13) 0.8435(4) 0.2047(3) 0.0844(8) Uani 1 1 d .
H14A H 0.5856 0.8557 0.1112 0.127 Uiso 1 1 calc R
H14B H 0.5729 0.9344 0.2462 0.127 Uiso 1 1 calc R
H14C H 0.5484 0.7703 0.2294 0.127 Uiso 1 1 calc R
C15 C 0.86664(9) 1.12942(15) 0.24814(15) 0.0355(3) Uani 1 1 d .
H15A H 0.8643 1.1243 0.3441 0.043 Uiso 1 1 calc R
C16 C 0.90793(13) 1.35757(19) 0.2101(3) 0.0667(6) Uani 1 1 d .
H16A H 0.9267 1.4068 0.1318 0.080 Uiso 1 1 calc R
H16B H 0.9282 1.4086 0.2864 0.080 Uiso 1 1 calc R
C17 C 0.82063(13) 1.35409(18) 0.2126(2) 0.0580(5) Uani 1 1 d .
H17A H 0.8006 1.3946 0.2940 0.070 Uiso 1 1 calc R
H17B H 0.7988 1.4091 0.1398 0.070 Uiso 1 1 calc R

loop_
_atom_site_aniso_label
_atom_site_aniso_U_11
_atom_site_aniso_U_22
_atom_site_aniso_U_33
_atom_site_aniso_U_23
_atom_site_aniso_U_13
_atom_site_aniso_U_12
O1 0.0562(6) 0.0277(4) 0.0315(5) -0.0019(4) -0.0005(5) -0.0005(4)
C1 0.0395(8) 0.0273(6) 0.0301(7) 0.0009(5) 0.0000(6) -0.0011(6)
C2 0.0352(7) 0.0293(6) 0.0316(7) 0.0009(5) -0.0010(6) -0.0004(5)
O2 0.0452(7) 0.0373(6) 0.0774(9) -0.0064(6) 0.0022(6) -0.0106(5)
O3 0.0472(6) 0.0299(5) 0.0682(8) -0.0001(5) -0.0084(6) 0.0005(5)
C3 0.0487(9) 0.0384(7) 0.0331(8) 0.0034(6) 0.0029(6) -0.0069(7)
C4 0.0616(10) 0.0465(8) 0.0304(7) -0.0054(7) 0.0064(7) -0.0016(8)
C5 0.0659(11) 0.0364(7) 0.0330(7) -0.0065(6) -0.0016(7) -0.0044(8)
C6 0.0454(8) 0.0305(6) 0.0293(7) 0.0011(6) 0.0030(6) 0.0015(6)
C7 0.0611(10) 0.0405(8) 0.0360(8) 0.0060(7) 0.0076(7) -0.0037(8)
C8 0.0513(10) 0.0533(9) 0.0497(9) 0.0043(8) 0.0133(8) -0.0086(8)
C9 0.0426(9) 0.0528(9) 0.0525(9) 0.0037(8) 0.0018(8) -0.0113(8)
C10 0.0376(8) 0.0401(7) 0.0399(8) 0.0056(7) -0.0023(6) -0.0018(6)
C11 0.0534(10) 0.0443(8) 0.0357(8) 0.0063(7) -0.0076(7) -0.0013(7)
C12 0.0643(13) 0.0605(11) 0.0603(12) -0.0060(9) -0.0086(10) 0.0181(10)
C13 0.0915(16) 0.0717(12) 0.0431(10) -0.0061(10) -0.0190(10) 0.0144(12)
C14 0.0451(11) 0.121(2) 0.0867(17) 0.0206(16) -0.0104(11) -0.0207(13)
C15 0.0397(8) 0.0309(6) 0.0359(7) 0.0005(6) -0.0019(6) -0.0035(6)
C16 0.0708(14) 0.0313(8) 0.0981(17) 0.0038(10) -0.0064(12) -0.0106(8)
C17 0.0678(13) 0.0306(7) 0.0757(13) 0.0052(8) -0.0025(10) -0.0028(8)

loop_
_atom_type_symbol
_atom_type_description
_atom_type_scat_dispersion_real
_atom_type_scat_dispersion_imag
_atom_type_scat_source
C C 0.0033 0.0016 'International Tables Vol C Tables 4.2.6.8 and 6.1.1.4'
H H 0.0000 0.0000 'International Tables Vol C Tables 4.2.6.8 and 6.1.1.4'
O O 0.0106 0.0060 'International Tables Vol C Tables 4.2.6.8 and 6.1.1.4'

loop_
_geom_angle_atom_site_label_1
_geom_angle_atom_site_label_2
_geom_angle_atom_site_label_3
_geom_angle
C5 O1 C1 115.02(11)
O1 C1 C10 110.22(12)
O1 C1 C6 105.60(10)
C10 C1 C6 107.91(12)
O1 C1 C2 107.18(11)
C10 C1 C2 112.06(11)
C6 C1 C2 113.68(12)
C15 C2 C3 112.29(12)
C15 C2 C1 114.71(12)
C3 C2 C1 111.81(12)
C16 O2 C15 106.17(14)
C15 O3 C17 105.64(13)
C4 C3 C2 109.27(12)
C5 C4 C3 110.98(14)
O1 C5 C4 112.11(13)
C7 C6 C11 112.78(13)
C7 C6 C1 109.51(12)
C11 C6 C1 117.50(14)
C8 C7 C6 111.67(13)
C7 C8 C9 111.96(14)
C14 C9 C8 112.08(16)
C14 C9 C10 110.97(16)
C8 C9 C10 108.94(14)
C9 C10 C1 114.11(13)
C12 C11 C13 109.11(15)
C12 C11 C6 115.02(15)
C13 C11 C6 110.26(16)
O3 C15 O2 105.96(12)
O3 C15 C2 113.68(12)
O2 C15 C2 109.35(12)
O2 C16 C17 106.12(15)
O3 C17 C16 104.70(15)

loop_
_geom_bond_atom_site_label_1
_geom_bond_atom_site_label_2
_geom_bond_distance
O1 C5 1.4328(17)
O1 C1 1.4534(16)
C1 C10 1.535(2)
C1 C6 1.5510(19)
C1 C2 1.554(2)
C2 C15 1.5212(19)
C2 C3 1.534(2)
O2 C16 1.412(2)
O2 C15 1.4141(19)
O3 C15 1.4029(19)
O3 C17 1.4236(19)
C3 C4 1.519(2)
C4 C5 1.513(2)
C6 C7 1.541(2)
C6 C11 1.545(2)
C7 C8 1.520(3)
C8 C9 1.526(2)
C9 C14 1.520(3)
C9 C10 1.530(2)
C11 C12 1.520(2)
C11 C13 1.544(3)
C16 C17 1.492(3)
